data_8104211
loop_
_publ_author_name
'Ferrari, A.'
'Braibanti, A.'
'Bigliardi, G.'
'Dallavalle, F.'

_publ_section_title
;
 Crystal structure of bis-(hydrazine)manganese(II) chloride
;
_journal_name_full
;
Zeitschrift fuer Kristallographie, Kristallgeometrie, Kristallphysik, 
Kristallchemie (-144,1977)
;
_journal_page_first 284
_journal_page_last 296
_journal_volume 119
_journal_year 1963
_chemical_formula_sum 'Cl2 H8 Mn N4'
_chemical_name_systematic '(Mn (N2 H4)2) Cl2'
_space_group_IT_number 12
_symmetry_space_group_name_Hall '-C 2y'
_symmetry_space_group_name_H-M 'C 1 2/m 1'
_cell_angle_alpha 90
_cell_angle_beta 105.5
_cell_angle_gamma 90
_cell_formula_units_Z 2
_cell_length_a 9.08
_cell_length_b 8.01
_cell_length_c 4.29
_cell_volume 300.667
_citation_journal_id_ASTM ZEKGAX
_cod_data_source_file Ferrari_ZEKGAX_1963_973.cif
_cod_data_source_block H8Cl2Mn1N4
_cod_original_cell_volume 300.6673
_cod_original_formula_sum 'H8 Cl2 Mn1 N4'
_cod_database_code 8104211

loop_
_symmetry_equiv_pos_as_xyz
x,y,z
-x,y,-z
-x,-y,-z
x,-y,z
x+1/2,y+1/2,z
-x+1/2,y+1/2,-z
-x+1/2,-y+1/2,-z
x+1/2,-y+1/2,z

loop_
_atom_site_label
_atom_site_type_symbol
_atom_site_fract_x
_atom_site_fract_y
_atom_site_fract_z
_atom_site_occupancy
_atom_site_U_iso_or_equiv
N1 N-2 0.0483 0.1994 0.3887 1 0.0
H1 H+1 0.159 0.171 0.52 1 0.0
Mn1 Mn+2 0 0 0 1 0.0
Cl1 Cl-1 0.283 0 0 1 0.0
H2 H+1 0.048 0.319 0.297 1 0.0
